data_7044163
loop_
_publ_author_name
'Sniekers, Jeroen'
'Geysens, Pieter'
'Malaquias, Joao'
'Vander Hoogerstraete, Tom'
'Van Meervelt, Luc'
'Fransaer, Jan'
'Binnemans, Koen'

_publ_section_title
;
 Cobalt(II) containing liquid metal salts for electrodeposition of cobalt
 and electrochemical nanoparticle formation
;
_journal_name_full 'Dalton Trans.'
_journal_paper_doi 10.1039/C7DT02604H
_journal_year 2017
_chemical_formula_moiety '1.5(C30 H48 Co N12), 3(C H3 O3 S)'
_chemical_formula_sum 'C48 H81 Co1.5 N18 O9 S3'
_chemical_formula_weight 1238.88
_space_group_crystal_system monoclinic
_space_group_IT_number 14
_space_group_name_Hall '-P 2ybc'
_space_group_name_H-M_alt 'P 1 21/c 1'
_symmetry_space_group_name_Hall '-P 2ybc'
_symmetry_space_group_name_H-M 'P 1 21/c 1'
_atom_sites_solution_hydrogens geom
_audit_creation_date 2017-09-07
_audit_creation_method
;
Olex2 1.2
(compiled 2017.08.10 svn.r3461 for OlexSys, GUI svn.r5381)
;
_audit_update_record
;
2017-09-07 deposited with the CCDC.
2017-09-11 downloaded from the CCDC.
;
_cell_angle_alpha 90
_cell_angle_beta 112.358(4)
_cell_angle_gamma 90
_cell_formula_units_Z 4
_cell_length_a 23.6765(7)
_cell_length_b 12.9804(4)
_cell_length_c 21.7673(7)
_cell_measurement_reflns_used 13046
_cell_measurement_temperature 99.9(2)
_cell_measurement_theta_max 29.1210
_cell_measurement_theta_min 3.1750
_cell_volume 6186.9(4)
_computing_cell_refinement
;
CrysAlisPro, Agilent Technologies,
Version 1.171.36.28 (release 01-02-2013 CrysAlis171 .NET)
(compiled Feb  1 2013,16:14:44)
;
_computing_data_collection
;
CrysAlisPro, Agilent Technologies,
Version 1.171.36.28 (release 01-02-2013 CrysAlis171 .NET)
(compiled Feb  1 2013,16:14:44)
;
_computing_data_reduction
;
CrysAlisPro, Agilent Technologies,
Version 1.171.36.28 (release 01-02-2013 CrysAlis171 .NET)
(compiled Feb  1 2013,16:14:44)
;
_computing_molecular_graphics 'Olex2 (Dolomanov et al., 2009)'
_computing_publication_material 'Olex2 (Dolomanov et al., 2009)'
_computing_structure_refinement 'ShelXL (Sheldrick, 2015)'
_diffrn_ambient_temperature 99.9(2)
_diffrn_detector_area_resol_mean 15.9631
_diffrn_measured_fraction_theta_full 0.998
_diffrn_measured_fraction_theta_max 0.998
_diffrn_measurement_details
'#__ type_ start__ end____ width___ exp.time_ 1 omega -47.00 48.00 1.0000 30.0000 omega____ theta____ kappa____ phi______ frames - -16.9951 77.0000 -180.0000 95 #__ type_ start__ end____ width___ exp.time_ 2 omega -11.00 65.00 1.0000 30.0000 omega____ theta____ kappa____ phi______ frames - 18.8701 77.0000 0.0000 76 #__ type_ start__ end____ width___ exp.time_ 3 omega 12.00 80.00 1.0000 30.0000 omega____ theta____ kappa____ phi______ frames - 18.8701 77.0000 60.0000 68'
_diffrn_measurement_device_type 'SuperNova, Single source at offset, Eos'
_diffrn_measurement_method '\w scans'
_diffrn_orient_matrix_UB_11 0.0290610000
_diffrn_orient_matrix_UB_12 0.0176018000
_diffrn_orient_matrix_UB_13 0.0022414000
_diffrn_orient_matrix_UB_21 -0.0104504000
_diffrn_orient_matrix_UB_22 0.0516783000
_diffrn_orient_matrix_UB_23 -0.0028504000
_diffrn_orient_matrix_UB_31 0.0097560000
_diffrn_orient_matrix_UB_32 0.0030250000
_diffrn_orient_matrix_UB_33 0.0350700000
_diffrn_radiation_monochromator mirror
_diffrn_radiation_type MoK\a
_diffrn_radiation_wavelength 0.71073
_diffrn_reflns_av_R_equivalents 0.0217
_diffrn_reflns_av_unetI/netI 0.0322
_diffrn_reflns_Laue_measured_fraction_full 0.998
_diffrn_reflns_Laue_measured_fraction_max 0.998
_diffrn_reflns_limit_h_max 18
_diffrn_reflns_limit_h_min -29
_diffrn_reflns_limit_k_max 12
_diffrn_reflns_limit_k_min -16
_diffrn_reflns_limit_l_max 27
_diffrn_reflns_limit_l_min -26
_diffrn_reflns_number 28716
_diffrn_reflns_point_group_measured_fraction_full 0.998
_diffrn_reflns_point_group_measured_fraction_max 0.998
_diffrn_reflns_theta_full 25.242
_diffrn_reflns_theta_max 26.372
_diffrn_reflns_theta_min 2.754
_diffrn_source 'SuperNova (Mo) X-ray Source'
_exptl_absorpt_coefficient_mu 0.573
_exptl_absorpt_correction_T_max 1.00000
_exptl_absorpt_correction_T_min 0.78673
_exptl_absorpt_correction_type multi-scan
_exptl_absorpt_process_details
;
CrysAlisPro, Agilent Technologies,
Version 1.171.36.28 (release 01-02-2013 CrysAlis171 .NET)
(compiled Feb  1 2013,16:14:44)
Empirical absorption correction using spherical harmonics,
 implemented in SCALE3 ABSPACK scaling algorithm.
;
_exptl_crystal_colour colourless
_exptl_crystal_colour_primary colourless
_exptl_crystal_density_diffrn 1.330
_exptl_crystal_description needle
_exptl_crystal_F_000 2622
_exptl_crystal_size_max 0.4
_exptl_crystal_size_mid 0.08
_exptl_crystal_size_min 0.07
_refine_diff_density_max 1.229
_refine_diff_density_min -0.563
_refine_diff_density_rms 0.056
_refine_ls_extinction_method none
_refine_ls_goodness_of_fit_ref 1.037
_refine_ls_hydrogen_treatment constr
_refine_ls_matrix_type full
_refine_ls_number_parameters 749
_refine_ls_number_reflns 12644
_refine_ls_number_restraints 0
_refine_ls_restrained_S_all 1.037
_refine_ls_R_factor_all 0.0466
_refine_ls_R_factor_gt 0.0368
_refine_ls_shift/su_max 0.001
_refine_ls_shift/su_mean 0.000
_refine_ls_structure_factor_coef Fsqd
_refine_ls_weighting_details 'w=1/[\s^2^(Fo^2^)+(0.0348P)^2^+5.2880P] where P=(Fo^2^+2Fc^2^)/3'
_refine_ls_weighting_scheme calc
_refine_ls_wR_factor_gt 0.0866
_refine_ls_wR_factor_ref 0.0921
_reflns_Friedel_coverage 0.000
_reflns_number_gt 10677
_reflns_number_total 12644
_reflns_threshold_expression 'I > 2\s(I)'
_cod_data_source_file c7dt02604h2.cif
_cod_data_source_block kb2103
_cod_original_cell_volume 6186.8(4)
_cod_original_formula_sum 'C48 H81 Co1.50 N18 O9 S3'
_cod_database_code 7044163
_shelx_shelxl_version_number 2016/4
_chemical_oxdiff_formula 'Co C4 F12 S4 O8 N2 N12 C36 H56'
_shelx_space_group_comment
;
The symmetry employed for this shelxl refinement is uniquely defined
by the following loop, which should always be used as a source of
symmetry information in preference to the above space-group names.
They are only intended as comments.
;
_shelx_estimated_absorpt_t_max 0.961
_shelx_estimated_absorpt_t_min 0.803
_reflns_odcompleteness_completeness 99.83
_reflns_odcompleteness_iscentric 1
_reflns_odcompleteness_theta 26.32
_olex2_refinement_description
;
1. Fixed Uiso
 At 1.2 times of:
  All C(H) groups, All C(H,H) groups
 At 1.5 times of:
  All C(H,H,H) groups, All C(H,H,H,H,H,H) groups
2. Others
 Sof(S76A)=Sof(O77A)=Sof(H80D)=Sof(H80E)=Sof(H80F)=1-FVAR(1)
 Sof(S76)=Sof(O77)=Sof(H80A)=Sof(H80B)=Sof(H80C)=FVAR(1)
3.a Secondary CH2 refined with riding coordinates:
 C16(H16A,H16B), C22(H22A,H22B), C28(H28A,H28B), C34(H34A,H34B), C40(H40A,
 H40B), C46(H46A,H46B), C52(H52A,H52B), C58(H58A,H58B), C64(H64A,H64B)
3.b Aromatic/amide H refined with riding coordinates:
 C12(H12), C14(H14), C15(H15), C18(H18), C20(H20), C21(H21), C24(H24),
 C26(H26), C27(H27), C30(H30), C32(H32), C33(H33), C36(H36), C38(H38), C39(H39),
  C42(H42), C44(H44), C45(H45), C48(H48), C50(H50), C51(H51), C54(H54),
 C56(H56), C57(H57), C60(H60), C62(H62), C63(H63)
3.c Idealised Me refined as rotating group:
 C17(H17A,H17B,H17C), C23(H23A,H23B,H23C), C29(H29A,H29B,H29C), C35(H35A,H35B,
 H35C), C41(H41A,H41B,H41C), C47(H47A,H47B,H47C), C53(H53A,H53B,H53C), C59(H59A,
 H59B,H59C), C65(H65A,H65B,H65C), C70(H70A,H70B,H70C), C75(H75A,H75B,H75C),
 C80(H80A,H80B,H80C), C80(H80D,H80E,H80F)
;
_olex2_submission_special_instructions 'No special instructions were received'

loop_
_space_group_symop_operation_xyz
'x, y, z'
'-x, y+1/2, -z+1/2'
'-x, -y, -z'
'x, -y-1/2, z-1/2'

loop_
_atom_site_label
_atom_site_type_symbol
_atom_site_fract_x
_atom_site_fract_y
_atom_site_fract_z
_atom_site_U_iso_or_equiv
_atom_site_adp_type
_atom_site_occupancy
_atom_site_site_symmetry_order
_atom_site_calc_flag
_atom_site_refinement_flags_posn
_atom_site_refinement_flags_adp
_atom_site_refinement_flags_occupancy
_atom_site_disorder_assembly
_atom_site_disorder_group
Co1 Co 0.32289(2) 0.51016(2) 0.30033(2) 0.01169(7) Uani 1 1 d . . . . .
N3 N 0.23961(7) 0.42355(12) 0.27914(8) 0.0147(3) Uani 1 1 d . . . . .
N4 N 0.31548(7) 0.48909(12) 0.19868(8) 0.0145(3) Uani 1 1 d . . . . .
N5 N 0.37649(7) 0.37028(12) 0.33586(8) 0.0150(3) Uani 1 1 d . . . . .
N6 N 0.40780(7) 0.59224(12) 0.32103(8) 0.0152(3) Uani 1 1 d . . . . .
N7 N 0.33015(7) 0.53123(12) 0.40150(7) 0.0143(3) Uani 1 1 d . . . . .
N8 N 0.26883(7) 0.64983(12) 0.27187(8) 0.0150(3) Uani 1 1 d . . . . .
C12 C 0.23217(8) 0.32298(15) 0.26996(9) 0.0155(4) Uani 1 1 d . . . . .
H12 H 0.262893 0.277411 0.268155 0.019 Uiso 1 1 calc R . . . .
N13 N 0.17574(7) 0.29305(12) 0.26347(8) 0.0160(3) Uani 1 1 d . . . . .
C14 C 0.14512(9) 0.37974(16) 0.26927(10) 0.0209(4) Uani 1 1 d . . . . .
H14 H 0.104391 0.383444 0.267305 0.025 Uiso 1 1 calc R . . . .
C15 C 0.18480(8) 0.45938(16) 0.27842(10) 0.0195(4) Uani 1 1 d . . . . .
H15 H 0.175912 0.529472 0.283555 0.023 Uiso 1 1 calc R . . . .
C16 C 0.15307(9) 0.18679(16) 0.25370(10) 0.0219(4) Uani 1 1 d . . . . .
H16A H 0.180622 0.143658 0.239839 0.026 Uiso 1 1 calc R . . . .
H16B H 0.112064 0.185234 0.217596 0.026 Uiso 1 1 calc R . . . .
C17 C 0.14917(11) 0.14198(17) 0.31614(11) 0.0292(5) Uani 1 1 d . . . . .
H17A H 0.132055 0.072305 0.306955 0.044 Uiso 1 1 calc GR . . . .
H17B H 0.122808 0.185507 0.330728 0.044 Uiso 1 1 calc GR . . . .
H17C H 0.190116 0.139093 0.351173 0.044 Uiso 1 1 calc GR . . . .
C18 C 0.28682(9) 0.41847(16) 0.15387(9) 0.0192(4) Uani 1 1 d . . . . .
H18 H 0.266565 0.360325 0.162452 0.023 Uiso 1 1 calc R . . . .
N19 N 0.28987(8) 0.43918(13) 0.09438(8) 0.0207(4) Uani 1 1 d . . . . .
C20 C 0.32281(9) 0.52810(16) 0.10156(10) 0.0198(4) Uani 1 1 d . . . . .
H20 H 0.333029 0.561850 0.068450 0.024 Uiso 1 1 calc R . . . .
C21 C 0.33800(8) 0.55848(15) 0.16575(9) 0.0174(4) Uani 1 1 d . . . . .
H21 H 0.360738 0.618586 0.184986 0.021 Uiso 1 1 calc R . . . .
C22 C 0.26433(11) 0.37627(19) 0.03398(11) 0.0328(5) Uani 1 1 d . . . . .
H22A H 0.253407 0.421608 -0.005425 0.039 Uiso 1 1 calc R . . . .
H22B H 0.226472 0.342511 0.032906 0.039 Uiso 1 1 calc R . . . .
C23 C 0.30828(11) 0.29529(19) 0.03034(12) 0.0347(5) Uani 1 1 d . . . . .
H23A H 0.290479 0.258301 -0.011952 0.052 Uiso 1 1 calc GR . . . .
H23B H 0.316485 0.246657 0.067165 0.052 Uiso 1 1 calc GR . . . .
H23C H 0.346550 0.328089 0.033425 0.052 Uiso 1 1 calc GR . . . .
C24 C 0.38494(8) 0.28989(15) 0.30287(9) 0.0152(4) Uani 1 1 d . . . . .
H24 H 0.364323 0.279876 0.256401 0.018 Uiso 1 1 calc R . . . .
N25 N 0.42665(7) 0.22372(12) 0.34368(8) 0.0169(3) Uani 1 1 d . . . . .
C26 C 0.44648(9) 0.26475(15) 0.40672(10) 0.0187(4) Uani 1 1 d . . . . .
H26 H 0.475987 0.236270 0.446049 0.022 Uiso 1 1 calc R . . . .
C27 C 0.41536(8) 0.35385(15) 0.40117(9) 0.0179(4) Uani 1 1 d . . . . .
H27 H 0.419557 0.398889 0.437043 0.021 Uiso 1 1 calc R . . . .
C28 C 0.44785(9) 0.12781(16) 0.32401(10) 0.0220(4) Uani 1 1 d . . . . .
H28A H 0.425063 0.115801 0.275958 0.026 Uiso 1 1 calc R . . . .
H28B H 0.439549 0.069360 0.348574 0.026 Uiso 1 1 calc R . . . .
C29 C 0.51570(9) 0.13262(18) 0.33835(11) 0.0293(5) Uani 1 1 d . . . . .
H29A H 0.524004 0.190906 0.314415 0.044 Uiso 1 1 calc GR . . . .
H29B H 0.528537 0.068486 0.323715 0.044 Uiso 1 1 calc GR . . . .
H29C H 0.538398 0.141562 0.386172 0.044 Uiso 1 1 calc GR . . . .
C30 C 0.42079(8) 0.69115(15) 0.33245(9) 0.0170(4) Uani 1 1 d . . . . .
H30 H 0.391953 0.742608 0.331553 0.020 Uiso 1 1 calc R . . . .
N31 N 0.48039(7) 0.70952(13) 0.34557(8) 0.0195(4) Uani 1 1 d . . . . .
C32 C 0.50708(9) 0.61700(16) 0.34217(10) 0.0222(4) Uani 1 1 d . . . . .
H32 H 0.548690 0.605284 0.349165 0.027 Uiso 1 1 calc R . . . .
C33 C 0.46194(9) 0.54570(16) 0.32677(10) 0.0197(4) Uani 1 1 d . . . . .
H33 H 0.466882 0.474240 0.320817 0.024 Uiso 1 1 calc R . . . .
C34 C 0.51154(10) 0.80914(17) 0.36336(12) 0.0299(5) Uani 1 1 d . . . . .
H34A H 0.541172 0.806660 0.409943 0.036 Uiso 1 1 calc R . . . .
H34B H 0.481198 0.863490 0.360107 0.036 Uiso 1 1 calc R . . . .
C35 C 0.54467(11) 0.83591(18) 0.31834(13) 0.0363(6) Uani 1 1 d . . . . .
H35A H 0.514940 0.845147 0.272837 0.054 Uiso 1 1 calc GR . . . .
H35B H 0.572841 0.780057 0.319293 0.054 Uiso 1 1 calc GR . . . .
H35C H 0.567718 0.899889 0.333673 0.054 Uiso 1 1 calc GR . . . .
C36 C 0.36651(8) 0.59156(15) 0.44948(9) 0.0159(4) Uani 1 1 d . . . . .
H36 H 0.391664 0.644111 0.443070 0.019 Uiso 1 1 calc R . . . .
N37 N 0.36325(7) 0.56886(13) 0.50838(8) 0.0173(3) Uani 1 1 d . . . . .
C38 C 0.32231(9) 0.48958(16) 0.49799(10) 0.0211(4) Uani 1 1 d . . . . .
H38 H 0.310354 0.456932 0.530206 0.025 Uiso 1 1 calc R . . . .
C39 C 0.30238(9) 0.46739(15) 0.43209(9) 0.0184(4) Uani 1 1 d . . . . .
H39 H 0.273477 0.415358 0.410300 0.022 Uiso 1 1 calc R . . . .
C40 C 0.39336(9) 0.62412(17) 0.57131(10) 0.0235(4) Uani 1 1 d . . . . .
H40A H 0.425761 0.669185 0.567854 0.028 Uiso 1 1 calc R . . . .
H40B H 0.412810 0.573881 0.607430 0.028 Uiso 1 1 calc R . . . .
C41 C 0.34801(10) 0.68858(18) 0.58793(11) 0.0294(5) Uani 1 1 d . . . . .
H41A H 0.331287 0.742095 0.554075 0.044 Uiso 1 1 calc GR . . . .
H41B H 0.368516 0.720931 0.631474 0.044 Uiso 1 1 calc GR . . . .
H41C H 0.314783 0.644545 0.589027 0.044 Uiso 1 1 calc GR . . . .
C42 C 0.26735(8) 0.72468(15) 0.31258(9) 0.0157(4) Uani 1 1 d . . . . .
H42 H 0.293890 0.728704 0.358000 0.019 Uiso 1 1 calc R . . . .
N43 N 0.22353(7) 0.79448(12) 0.28164(8) 0.0157(3) Uani 1 1 d . . . . .
C44 C 0.19483(9) 0.76263(15) 0.21684(9) 0.0185(4) Uani 1 1 d . . . . .
H44 H 0.161922 0.795867 0.182823 0.022 Uiso 1 1 calc R . . . .
C45 C 0.22305(9) 0.67412(15) 0.21135(9) 0.0180(4) Uani 1 1 d . . . . .
H45 H 0.212936 0.634598 0.171872 0.022 Uiso 1 1 calc R . . . .
C46 C 0.21046(9) 0.88734(15) 0.31276(10) 0.0198(4) Uani 1 1 d . . . . .
H46A H 0.181867 0.932053 0.277908 0.024 Uiso 1 1 calc R . . . .
H46B H 0.248802 0.926329 0.335012 0.024 Uiso 1 1 calc R . . . .
C47 C 0.18308(12) 0.86120(19) 0.36270(13) 0.0366(6) Uani 1 1 d . . . . .
H47A H 0.144262 0.825049 0.340493 0.055 Uiso 1 1 calc GR . . . .
H47B H 0.175859 0.924682 0.382977 0.055 Uiso 1 1 calc GR . . . .
H47C H 0.211228 0.816794 0.397239 0.055 Uiso 1 1 calc GR . . . .
Co2 Co 1.000000 0.500000 1.000000 0.01222(8) Uani 1 2 d S T P . .
N9 N 0.98960(7) 0.48074(12) 0.89812(8) 0.0153(3) Uani 1 1 d . . . . .
N10 N 0.91905(7) 0.40504(12) 0.98144(7) 0.0150(3) Uani 1 1 d . . . . .
N11 N 0.94150(7) 0.63397(12) 0.97236(8) 0.0152(3) Uani 1 1 d . . . . .
C48 C 0.95517(8) 0.41486(15) 0.85258(9) 0.0163(4) Uani 1 1 d . . . . .
H48 H 0.928009 0.366802 0.859700 0.020 Uiso 1 1 calc R . . . .
N49 N 0.96357(7) 0.42469(13) 0.79507(8) 0.0167(3) Uani 1 1 d . . . . .
C50 C 1.00576(9) 0.50129(15) 0.80366(10) 0.0203(4) Uani 1 1 d . . . . .
H50 H 1.021021 0.525663 0.771799 0.024 Uiso 1 1 calc R . . . .
C51 C 1.02131(9) 0.53529(15) 0.86708(9) 0.0187(4) Uani 1 1 d . . . . .
H51 H 1.049803 0.588721 0.887096 0.022 Uiso 1 1 calc R . . . .
C52 C 0.93526(9) 0.36165(17) 0.73507(10) 0.0223(4) Uani 1 1 d . . . . .
H52A H 0.920354 0.407123 0.695613 0.027 Uiso 1 1 calc R . . . .
H52B H 0.899677 0.324597 0.737638 0.027 Uiso 1 1 calc R . . . .
C53 C 0.97974(10) 0.28471(18) 0.72724(12) 0.0320(5) Uani 1 1 d . . . . .
H53A H 0.960091 0.246410 0.685721 0.048 Uiso 1 1 calc GR . . . .
H53B H 0.992437 0.236643 0.764775 0.048 Uiso 1 1 calc GR . . . .
H53C H 1.015621 0.321053 0.726122 0.048 Uiso 1 1 calc GR . . . .
C54 C 0.91332(9) 0.30387(15) 0.97493(9) 0.0167(4) Uani 1 1 d . . . . .
H54 H 0.945183 0.258892 0.975556 0.020 Uiso 1 1 calc R . . . .
N55 N 0.85680(7) 0.27222(13) 0.96730(8) 0.0171(3) Uani 1 1 d . . . . .
C56 C 0.82437(9) 0.35851(16) 0.96938(10) 0.0211(4) Uani 1 1 d . . . . .
H56 H 0.783138 0.361123 0.965828 0.025 Uiso 1 1 calc R . . . .
C57 C 0.86269(9) 0.43953(16) 0.97753(10) 0.0192(4) Uani 1 1 d . . . . .
H57 H 0.852263 0.509613 0.980149 0.023 Uiso 1 1 calc R . . . .
C58 C 0.83455(10) 0.16553(16) 0.95973(10) 0.0225(4) Uani 1 1 d . . . . .
H58A H 0.864388 0.120194 0.951183 0.027 Uiso 1 1 calc R . . . .
H58B H 0.795402 0.161058 0.920931 0.027 Uiso 1 1 calc R . . . .
C59 C 0.82520(11) 0.12831(17) 1.02115(11) 0.0299(5) Uani 1 1 d . . . . .
H59A H 0.806709 0.059567 1.012877 0.045 Uiso 1 1 calc GR . . . .
H59B H 0.798145 0.176109 1.031720 0.045 Uiso 1 1 calc GR . . . .
H59C H 0.864701 0.125183 1.058575 0.045 Uiso 1 1 calc GR . . . .
C60 C 0.93718(8) 0.70945(15) 1.01100(9) 0.0160(4) Uani 1 1 d . . . . .
H60 H 0.963237 0.716666 1.056406 0.019 Uiso 1 1 calc R . . . .
N61 N 0.89149(7) 0.77500(12) 0.97844(8) 0.0162(3) Uani 1 1 d . . . . .
C62 C 0.86426(9) 0.73960(16) 0.91422(9) 0.0194(4) Uani 1 1 d . . . . .
H62 H 0.830588 0.769466 0.879298 0.023 Uiso 1 1 calc R . . . .
C63 C 0.89538(9) 0.65328(15) 0.91104(9) 0.0185(4) Uani 1 1 d . . . . .
H63 H 0.886859 0.612075 0.872472 0.022 Uiso 1 1 calc R . . . .
C64 C 0.87514(9) 0.86824(15) 1.00623(10) 0.0212(4) Uani 1 1 d . . . . .
H64A H 0.844096 0.907556 0.970067 0.025 Uiso 1 1 calc R . . . .
H64B H 0.911749 0.912383 1.025812 0.025 Uiso 1 1 calc R . . . .
C65 C 0.85051(17) 0.8431(2) 1.05835(17) 0.0616(10) Uani 1 1 d . . . . .
H65A H 0.812906 0.802837 1.038524 0.092 Uiso 1 1 calc GR . . . .
H65B H 0.841671 0.907141 1.076868 0.092 Uiso 1 1 calc GR . . . .
H65C H 0.880810 0.803028 1.093810 0.092 Uiso 1 1 calc GR . . . .
S66 S 0.61256(2) 0.09885(4) 0.55389(2) 0.01698(10) Uani 1 1 d . . . . .
O67 O 0.66580(7) 0.11965(13) 0.53819(7) 0.0318(4) Uani 1 1 d . . . . .
O68 O 0.62700(7) 0.08935(11) 0.62483(7) 0.0242(3) Uani 1 1 d . . . . .
O69 O 0.56260(7) 0.16976(12) 0.52167(8) 0.0323(4) Uani 1 1 d . . . . .
C70 C 0.58603(12) -0.02385(18) 0.51965(12) 0.0342(5) Uani 1 1 d . . . . .
H70A H 0.617325 -0.075760 0.541400 0.051 Uiso 1 1 calc GR . . . .
H70B H 0.577472 -0.022985 0.471924 0.051 Uiso 1 1 calc GR . . . .
H70C H 0.548584 -0.040765 0.526667 0.051 Uiso 1 1 calc GR . . . .
S71 S 0.70571(2) 0.57973(4) 0.33804(2) 0.01482(10) Uani 1 1 d . . . . .
O72 O 0.72875(7) 0.66894(12) 0.31444(8) 0.0301(4) Uani 1 1 d . . . . .
O73 O 0.74744(6) 0.54393(12) 0.40266(7) 0.0265(3) Uani 1 1 d . . . . .
O74 O 0.64429(6) 0.59527(13) 0.33533(7) 0.0314(4) Uani 1 1 d . . . . .
C75 C 0.70139(13) 0.47969(19) 0.28184(12) 0.0396(6) Uani 1 1 d . . . . .
H75A H 0.742511 0.463069 0.284111 0.059 Uiso 1 1 calc GR . . . .
H75B H 0.675999 0.501727 0.236663 0.059 Uiso 1 1 calc GR . . . .
H75C H 0.683243 0.418567 0.293446 0.059 Uiso 1 1 calc GR . . . .
S76 S 0.96476(5) 0.44895(7) 0.36127(4) 0.0217(2) Uani 0.833(4) 1 d . . . A 1
O77 O 1.02133(9) 0.43836(19) 0.35154(10) 0.0420(6) Uani 0.833(4) 1 d . . . A 1
S76A S 0.9421(3) 0.4678(3) 0.37087(18) 0.0184(10) Uani 0.167(4) 1 d . . . A 2
O77A O 0.8801(4) 0.4897(7) 0.3619(5) 0.030(3) Uani 0.167(4) 1 d . . . A 2
O78 O 0.91573(9) 0.46906(16) 0.29910(9) 0.0527(5) Uani 1 1 d . . . . .
O79 O 0.95642(9) 0.36760(14) 0.40153(10) 0.0488(5) Uani 1 1 d . . . . .
C80 C 0.97635(15) 0.5631(2) 0.41109(13) 0.0491(7) Uani 1 1 d . . . . .
H80A H 1.009432 0.551322 0.454280 0.074 Uiso 0.833(4) 1 calc GR . . A 1
H80B H 0.938702 0.579855 0.417716 0.074 Uiso 0.833(4) 1 calc GR . . A 1
H80C H 0.987254 0.620515 0.388491 0.074 Uiso 0.833(4) 1 calc GR . . A 1
H80D H 0.961270 0.625641 0.384689 0.074 Uiso 0.167(4) 1 calc GR . . A 2
H80E H 1.020233 0.555846 0.421527 0.074 Uiso 0.167(4) 1 calc GR . . A 2
H80F H 0.969132 0.567984 0.452444 0.074 Uiso 0.167(4) 1 calc GR . . A 2

loop_
_atom_site_aniso_label
_atom_site_aniso_U_11
_atom_site_aniso_U_22
_atom_site_aniso_U_33
_atom_site_aniso_U_23
_atom_site_aniso_U_13
_atom_site_aniso_U_12
Co1 0.01205(12) 0.01035(13) 0.01349(13) -0.00015(9) 0.00578(10) -0.00037(9)
N3 0.0148(7) 0.0139(8) 0.0161(8) -0.0011(6) 0.0068(6) -0.0008(6)
N4 0.0156(7) 0.0127(8) 0.0168(8) 0.0004(6) 0.0079(6) 0.0010(6)
N5 0.0141(7) 0.0136(8) 0.0177(8) 0.0012(6) 0.0065(6) -0.0005(6)
N6 0.0136(7) 0.0158(8) 0.0169(8) -0.0009(6) 0.0067(6) -0.0015(6)
N7 0.0150(7) 0.0135(8) 0.0157(8) 0.0009(6) 0.0074(6) 0.0009(6)
N8 0.0153(7) 0.0139(8) 0.0160(8) 0.0003(6) 0.0060(6) -0.0007(6)
C12 0.0155(9) 0.0167(10) 0.0165(9) -0.0022(7) 0.0085(8) -0.0011(7)
N13 0.0156(8) 0.0149(8) 0.0178(8) -0.0027(6) 0.0067(7) -0.0043(6)
C14 0.0137(9) 0.0200(11) 0.0286(11) 0.0018(8) 0.0076(8) 0.0019(8)
C15 0.0157(9) 0.0163(10) 0.0267(11) 0.0016(8) 0.0084(8) 0.0021(8)
C16 0.0240(10) 0.0181(11) 0.0265(11) -0.0080(8) 0.0128(9) -0.0088(8)
C17 0.0409(13) 0.0179(11) 0.0312(12) 0.0007(9) 0.0163(10) -0.0049(10)
C18 0.0224(10) 0.0167(10) 0.0185(10) -0.0004(8) 0.0079(8) -0.0015(8)
N19 0.0258(9) 0.0203(9) 0.0169(8) -0.0031(7) 0.0093(7) 0.0024(7)
C20 0.0199(9) 0.0216(11) 0.0216(10) 0.0049(8) 0.0120(8) 0.0043(8)
C21 0.0179(9) 0.0160(10) 0.0207(10) 0.0026(8) 0.0103(8) 0.0008(7)
C22 0.0398(13) 0.0360(14) 0.0214(11) -0.0092(10) 0.0102(10) 0.0012(11)
C23 0.0450(14) 0.0291(13) 0.0348(13) -0.0068(10) 0.0205(12) 0.0005(11)
C24 0.0126(8) 0.0152(10) 0.0181(9) 0.0007(7) 0.0062(7) -0.0006(7)
N25 0.0146(7) 0.0145(8) 0.0203(8) -0.0004(6) 0.0053(7) 0.0013(6)
C26 0.0188(9) 0.0169(10) 0.0178(10) 0.0015(8) 0.0041(8) 0.0013(8)
C27 0.0181(9) 0.0187(10) 0.0157(9) -0.0004(8) 0.0054(8) -0.0005(8)
C28 0.0238(10) 0.0138(10) 0.0255(11) -0.0025(8) 0.0062(9) 0.0045(8)
C29 0.0233(11) 0.0281(13) 0.0331(12) -0.0053(10) 0.0069(9) 0.0097(9)
C30 0.0157(9) 0.0177(10) 0.0203(10) -0.0027(8) 0.0100(8) -0.0015(7)
N31 0.0181(8) 0.0176(9) 0.0269(9) -0.0075(7) 0.0131(7) -0.0056(7)
C32 0.0169(9) 0.0207(11) 0.0319(11) -0.0010(9) 0.0126(9) 0.0016(8)
C33 0.0184(9) 0.0164(10) 0.0271(11) -0.0002(8) 0.0119(8) 0.0009(8)
C34 0.0266(11) 0.0227(12) 0.0465(14) -0.0158(10) 0.0206(11) -0.0122(9)
C35 0.0394(13) 0.0218(12) 0.0576(16) -0.0088(11) 0.0295(13) -0.0140(10)
C36 0.0155(9) 0.0159(10) 0.0175(9) 0.0018(7) 0.0077(8) 0.0016(7)
N37 0.0197(8) 0.0177(9) 0.0151(8) -0.0036(6) 0.0075(7) -0.0003(7)
C38 0.0257(10) 0.0211(11) 0.0206(10) 0.0012(8) 0.0134(9) -0.0035(8)
C39 0.0216(10) 0.0167(10) 0.0197(10) -0.0011(8) 0.0111(8) -0.0031(8)
C40 0.0269(11) 0.0258(12) 0.0166(10) -0.0055(8) 0.0071(9) -0.0011(9)
C41 0.0378(13) 0.0257(12) 0.0296(12) -0.0106(9) 0.0183(10) -0.0025(10)
C42 0.0145(9) 0.0149(10) 0.0164(9) 0.0009(7) 0.0045(7) 0.0007(7)
N43 0.0163(8) 0.0136(8) 0.0183(8) 0.0004(6) 0.0078(7) 0.0016(6)
C44 0.0179(9) 0.0190(10) 0.0167(9) 0.0028(8) 0.0045(8) 0.0008(8)
C45 0.0207(9) 0.0163(10) 0.0159(9) -0.0001(7) 0.0059(8) 0.0003(8)
C46 0.0239(10) 0.0137(10) 0.0236(10) -0.0013(8) 0.0111(9) 0.0045(8)
C47 0.0541(15) 0.0262(13) 0.0458(15) -0.0050(11) 0.0376(13) -0.0008(11)
Co2 0.01422(17) 0.01140(18) 0.01176(17) -0.00086(13) 0.00575(14) -0.00007(13)
N9 0.0180(8) 0.0145(8) 0.0146(8) 0.0005(6) 0.0074(7) 0.0015(6)
N10 0.0164(7) 0.0149(8) 0.0142(8) -0.0007(6) 0.0063(6) -0.0007(6)
N11 0.0161(8) 0.0131(8) 0.0163(8) 0.0001(6) 0.0062(6) -0.0006(6)
C48 0.0164(9) 0.0171(10) 0.0168(9) -0.0013(7) 0.0081(8) 0.0002(7)
N49 0.0184(8) 0.0188(9) 0.0134(8) -0.0020(6) 0.0065(7) 0.0033(6)
C50 0.0266(10) 0.0195(11) 0.0183(10) 0.0006(8) 0.0123(8) -0.0013(8)
C51 0.0255(10) 0.0161(10) 0.0169(10) 0.0005(8) 0.0108(8) -0.0021(8)
C52 0.0227(10) 0.0269(12) 0.0160(10) -0.0076(8) 0.0058(8) 0.0006(9)
C53 0.0303(12) 0.0304(13) 0.0381(13) -0.0158(10) 0.0163(10) 0.0002(10)
C54 0.0187(9) 0.0156(10) 0.0180(9) -0.0025(7) 0.0095(8) -0.0015(8)
N55 0.0176(8) 0.0168(9) 0.0169(8) -0.0029(6) 0.0068(7) -0.0041(7)
C56 0.0154(9) 0.0221(11) 0.0259(11) 0.0021(8) 0.0078(8) 0.0009(8)
C57 0.0189(9) 0.0165(10) 0.0230(10) 0.0020(8) 0.0089(8) 0.0018(8)
C58 0.0257(10) 0.0174(11) 0.0263(11) -0.0067(8) 0.0121(9) -0.0076(8)
C59 0.0433(13) 0.0205(12) 0.0292(12) -0.0021(9) 0.0174(11) -0.0082(10)
C60 0.0141(9) 0.0179(10) 0.0148(9) -0.0008(7) 0.0043(7) 0.0001(7)
N61 0.0163(8) 0.0155(8) 0.0164(8) 0.0000(6) 0.0059(7) 0.0012(6)
C62 0.0197(9) 0.0194(11) 0.0152(9) 0.0006(8) 0.0022(8) -0.0001(8)
C63 0.0223(10) 0.0162(10) 0.0152(9) -0.0008(7) 0.0050(8) -0.0002(8)
C64 0.0256(10) 0.0151(10) 0.0222(10) -0.0023(8) 0.0084(9) 0.0061(8)
C65 0.114(3) 0.0302(16) 0.078(2) -0.0058(14) 0.078(2) 0.0045(17)
S66 0.0199(2) 0.0151(2) 0.0144(2) -0.00029(18) 0.00480(19) -0.00024(18)
O67 0.0285(8) 0.0442(10) 0.0270(8) -0.0038(7) 0.0152(7) -0.0088(7)
O68 0.0303(8) 0.0268(8) 0.0160(7) 0.0010(6) 0.0095(6) 0.0042(6)
O69 0.0308(8) 0.0271(9) 0.0281(8) 0.0040(7) -0.0012(7) 0.0075(7)
C70 0.0472(14) 0.0219(12) 0.0332(13) -0.0075(10) 0.0150(11) -0.0072(10)
S71 0.0153(2) 0.0158(2) 0.0145(2) 0.00122(17) 0.00691(18) 0.00057(18)
O72 0.0312(8) 0.0270(9) 0.0307(8) 0.0104(7) 0.0101(7) -0.0058(7)
O73 0.0217(7) 0.0361(9) 0.0196(7) 0.0093(6) 0.0053(6) 0.0003(6)
O74 0.0184(7) 0.0530(11) 0.0254(8) -0.0004(7) 0.0113(6) 0.0052(7)
C75 0.0612(17) 0.0291(14) 0.0341(14) -0.0072(10) 0.0243(13) 0.0049(12)
S76 0.0205(4) 0.0238(4) 0.0189(4) 0.0076(3) 0.0055(3) 0.0030(3)
O77 0.0318(11) 0.0724(17) 0.0266(11) 0.0064(10) 0.0164(9) 0.0088(11)
S76A 0.024(2) 0.0147(18) 0.0189(16) 0.0022(12) 0.0116(15) 0.0022(15)
O77A 0.016(4) 0.028(6) 0.037(6) 0.002(4) 0.003(4) -0.003(4)
O78 0.0622(13) 0.0455(12) 0.0359(10) 0.0086(9) 0.0025(9) -0.0020(10)
O79 0.0629(12) 0.0380(11) 0.0563(12) 0.0274(9) 0.0348(10) 0.0109(9)
C80 0.075(2) 0.0403(17) 0.0294(14) 0.0052(11) 0.0175(14) 0.0218(15)

loop_
_atom_type_symbol
_atom_type_description
_atom_type_scat_dispersion_real
_atom_type_scat_dispersion_imag
_atom_type_scat_source
C C 0.0033 0.0016 'International Tables Vol C Tables 4.2.6.8 and 6.1.1.4'
H H 0.0000 0.0000 'International Tables Vol C Tables 4.2.6.8 and 6.1.1.4'
Co Co 0.3494 0.9721 'International Tables Vol C Tables 4.2.6.8 and 6.1.1.4'
N N 0.0061 0.0033 'International Tables Vol C Tables 4.2.6.8 and 6.1.1.4'
O O 0.0106 0.0060 'International Tables Vol C Tables 4.2.6.8 and 6.1.1.4'
S S 0.1246 0.1234 'International Tables Vol C Tables 4.2.6.8 and 6.1.1.4'

loop_
_geom_angle_atom_site_label_1
_geom_angle_atom_site_label_2
_geom_angle_atom_site_label_3
_geom_angle
_geom_angle_site_symmetry_1
_geom_angle_site_symmetry_3
N3 Co1 N4 90.20(6) . .
N3 Co1 N5 90.18(6) . .
N3 Co1 N6 178.06(6) . .
N3 Co1 N8 89.00(6) . .
N4 Co1 N5 93.84(6) . .
O77Ab S76Ab O78 81.4(5) . .
O77Ab S76Ab O79 106.8(5) . .
O77Ab S76Ab C80 101.9(5) . .
N6 Co1 N4 89.01(6) . .
N6 Co1 N5 88.10(6) . .
N6 Co1 N8 92.78(6) . .
N7 Co1 N3 89.76(6) . .
N7 Co1 N4 179.93(7) . .
N7 Co1 N5 86.22(6) . .
N7 Co1 N6 91.04(6) . .
N7 Co1 N8 89.70(6) . .
N8 Co1 N4 90.23(6) . .
N8 Co1 N5 175.85(6) . .
C12 N3 Co1 127.16(13) . .
C12 N3 C15 105.17(16) . .
C15 N3 Co1 127.42(13) . .
C18 N4 Co1 131.26(13) . .
C18 N4 C21 105.12(16) . .
C21 N4 Co1 123.42(13) . .
C24 N5 Co1 130.63(13) . .
C24 N5 C27 104.88(16) . .
C27 N5 Co1 124.18(13) . .
C30 N6 Co1 130.40(13) . .
C30 N6 C33 105.47(16) . .
C33 N6 Co1 124.11(13) . .
C36 N7 Co1 130.79(13) . .
C36 N7 C39 105.11(16) . .
C39 N7 Co1 123.33(13) . .
C42 N8 Co1 125.80(13) . .
C42 N8 C45 105.00(15) . .
C45 N8 Co1 128.63(13) . .
N3 C12 N13 111.76(17) . .
C12 N13 C14 106.98(16) . .
C12 N13 C16 125.52(16) . .
C14 N13 C16 127.48(16) . .
C15 C14 N13 106.11(17) . .
C14 C15 N3 109.97(18) . .
N13 C16 C17 112.06(16) . .
N4 C18 N19 111.68(17) . .
C18 N19 C20 107.12(16) . .
C18 N19 C22 126.41(18) . .
C20 N19 C22 126.45(18) . .
C21 C20 N19 106.14(17) . .
C20 C21 N4 109.94(18) . .
N19 C22 C23 112.25(19) . .
N5 C24 N25 111.52(17) . .
C24 N25 C26 107.18(16) . .
C24 N25 C28 126.31(17) . .
C26 N25 C28 126.48(16) . .
C27 C26 N25 105.90(17) . .
C26 C27 N5 110.51(17) . .
N25 C28 C29 111.01(17) . .
N6 C30 N31 111.16(17) . .
C30 N31 C32 107.44(16) . .
C30 N31 C34 126.30(17) . .
C32 N31 C34 126.20(16) . .
C33 C32 N31 105.95(17) . .
C32 C33 N6 109.98(18) . .
N31 C34 C35 111.39(18) . .
N7 C36 N37 111.42(17) . .
C36 N37 C38 107.46(16) . .
C36 N37 C40 126.73(17) . .
C38 N37 C40 125.60(16) . .
C39 C38 N37 105.82(17) . .
C38 C39 N7 110.18(18) . .
N37 C40 C41 110.92(17) . .
N8 C42 N43 111.71(16) . .
C42 N43 C44 107.22(16) . .
C42 N43 C46 125.22(16) . .
C44 N43 C46 127.56(16) . .
C45 C44 N43 106.07(17) . .
C44 C45 N8 110.00(17) . .
N43 C46 C47 111.87(17) . .
N9 Co2 N9 180.00(8) . 3_767
N9 Co2 N10 90.27(6) . 3_767
N9 Co2 N10 90.26(6) 3_767 .
N9 Co2 N10 89.73(6) 3_767 3_767
N9 Co2 N10 89.74(6) . .
N9 Co2 N11 90.19(6) . 3_767
N9 Co2 N11 90.19(6) 3_767 .
N9 Co2 N11 89.81(6) . .
N9 Co2 N11 89.80(6) 3_767 3_767
N10 Co2 N10 180.0 3_767 .
N11 Co2 N10 91.25(6) 3_767 .
N11 Co2 N10 88.75(6) . .
N11 Co2 N10 91.24(6) . 3_767
N11 Co2 N10 88.76(6) 3_767 3_767
N11 Co2 N11 180.0 . 3_767
C48 N9 Co2 129.91(13) . .
C48 N9 C51 104.98(16) . .
C51 N9 Co2 125.07(13) . .
C54 N10 Co2 128.88(13) . .
C54 N10 C57 104.96(16) . .
C57 N10 Co2 126.08(13) . .
C60 N11 Co2 128.07(13) . .
C60 N11 C63 104.79(15) . .
C63 N11 Co2 126.81(13) . .
N9 C48 N49 111.55(17) . .
C48 N49 C50 107.43(16) . .
C48 N49 C52 126.51(17) . .
C50 N49 C52 125.99(16) . .
C51 C50 N49 106.01(17) . .
C50 C51 N9 110.04(18) . .
N49 C52 C53 111.56(17) . .
N10 C54 N55 111.87(17) . .
C54 N55 C56 106.84(16) . .
C54 N55 C58 126.73(17) . .
C56 N55 C58 126.42(16) . .
C57 C56 N55 106.45(17) . .
C56 C57 N10 109.88(18) . .
N55 C58 C59 111.61(17) . .
N11 C60 N61 112.03(17) . .
C60 N61 C62 107.20(16) . .
C60 N61 C64 126.06(16) . .
C62 N61 C64 126.73(16) . .
C63 C62 N61 105.89(17) . .
C62 C63 N11 110.09(17) . .
N61 C64 C65 111.88(18) . .
O67 S66 O68 113.04(9) . .
O67 S66 O69 112.92(10) . .
O67 S66 C70 105.62(11) . .
O68 S66 C70 105.87(10) . .
O69 S66 O68 112.71(9) . .
O69 S66 C70 105.88(11) . .
O72 S71 C75 105.80(11) . .
O73 S71 O72 112.84(9) . .
O73 S71 C75 105.97(11) . .
O74 S71 O72 112.38(10) . .
O74 S71 O73 112.75(9) . .
O74 S71 C75 106.42(12) . .
O77A S76A C80 103.34(15) . .
O78 S76Ab C80 121.3(3) . .
O78 S76A O77 110.07(14) . .
O78 S76A O79 117.48(13) . .
O78 S76A C80 107.65(14) . .
O79 S76A O77 111.82(14) . .
O79 S76A C80 105.31(14) . .
O79 S76Ab O78 116.0(3) . .
O79 S76Ab C80 118.5(3) . .

loop_
_geom_bond_atom_site_label_1
_geom_bond_atom_site_label_2
_geom_bond_distance
_geom_bond_site_symmetry_2
Co1 N3 2.1616(15) .
Co1 N4 2.1694(16) .
Co1 N5 2.1815(16) .
Co1 N6 2.1659(15) .
Co1 N7 2.1599(15) .
Co1 N8 2.1692(16) .
S76Ab O77A 1.435(11) .
S76Ab O78 1.445(4) .
S76Ab O79 1.442(4) .
S76Ab C80 1.554(5) .
N3 C12 1.322(2) .
N3 C15 1.373(2) .
N4 C18 1.322(2) .
N4 C21 1.378(2) .
N5 C24 1.324(2) .
N5 C27 1.385(2) .
N6 C30 1.322(2) .
N6 C33 1.379(2) .
N7 C36 1.327(2) .
N7 C39 1.377(2) .
N8 C42 1.324(2) .
N8 C45 1.387(2) .
C12 N13 1.346(2) .
N13 C14 1.370(3) .
N13 C16 1.466(2) .
C14 C15 1.360(3) .
C16 C17 1.513(3) .
C18 N19 1.351(2) .
N19 C20 1.368(3) .
N19 C22 1.468(3) .
C20 C21 1.362(3) .
C22 C23 1.502(3) .
C24 N25 1.355(2) .
N25 C26 1.377(2) .
N25 C28 1.466(2) .
C26 C27 1.352(3) .
C28 C29 1.517(3) .
C30 N31 1.350(2) .
N31 C32 1.372(3) .
N31 C34 1.466(3) .
C32 C33 1.356(3) .
C34 C35 1.510(3) .
C36 N37 1.346(2) .
N37 C38 1.372(3) .
N37 C40 1.468(2) .
C38 C39 1.360(3) .
C40 C41 1.510(3) .
C42 N43 1.349(2) .
N43 C44 1.376(2) .
N43 C46 1.472(2) .
C44 C45 1.357(3) .
C46 C47 1.501(3) .
Co2 N9 2.1506(15) .
Co2 N9 2.1507(15) 3_767
Co2 N10 2.1832(15) 3_767
Co2 N10 2.1832(15) .
Co2 N11 2.1611(16) .
Co2 N11 2.1612(16) 3_767
N9 C48 1.328(2) .
N9 C51 1.381(2) .
N10 C54 1.322(2) .
N10 C57 1.379(2) .
N11 C60 1.320(2) .
N11 C63 1.389(2) .
C48 N49 1.346(2) .
N49 C50 1.371(3) .
N49 C52 1.469(2) .
C50 C51 1.360(3) .
C52 C53 1.507(3) .
C54 N55 1.348(2) .
N55 C56 1.368(3) .
N55 C58 1.468(2) .
C56 C57 1.356(3) .
C58 C59 1.515(3) .
C60 N61 1.347(2) .
N61 C62 1.377(2) .
N61 C64 1.469(2) .
C62 C63 1.357(3) .
C64 C65 1.496(3) .
S66 O67 1.4512(15) .
S66 O68 1.4542(14) .
S66 O69 1.4517(15) .
S66 C70 1.769(2) .
S71 O72 1.4545(15) .
S71 O73 1.4537(14) .
S71 O74 1.4468(14) .
S71 C75 1.760(2) .
S76A O77 1.440(2) .
S76A O78 1.433(2) .
S76A O79 1.4330(18) .
S76A C80 1.795(3) .

loop_
_geom_torsion_atom_site_label_1
_geom_torsion_atom_site_label_2
_geom_torsion_atom_site_label_3
_geom_torsion_atom_site_label_4
_geom_torsion
Co1 N3 C12 N13 174.59(12)
Co1 N3 C15 C14 -174.15(13)
Co1 N4 C18 N19 174.86(12)
Co1 N4 C21 C20 -175.76(12)
Co1 N5 C24 N25 173.95(12)
Co1 N5 C27 C26 -174.17(13)
Co1 N6 C30 N31 177.78(12)
Co1 N6 C33 C32 -177.82(13)
Co1 N7 C36 N37 -169.74(12)
Co1 N7 C39 C38 170.76(13)
Co1 N8 C42 N43 -171.82(12)
Co1 N8 C45 C44 171.37(13)
N3 C12 N13 C14 -0.4(2)
N3 C12 N13 C16 -179.05(17)
N4 C18 N19 C20 0.4(2)
N4 C18 N19 C22 178.62(18)
N5 C24 N25 C26 -0.4(2)
N5 C24 N25 C28 -178.97(17)
N6 C30 N31 C32 0.2(2)
N6 C30 N31 C34 -177.13(19)
N7 C36 N37 C38 -0.2(2)
N7 C36 N37 C40 -175.15(17)
N8 C42 N43 C44 0.1(2)
N8 C42 N43 C46 -179.35(16)
C12 N3 C15 C14 0.4(2)
C12 N13 C14 C15 0.6(2)
C12 N13 C16 C17 105.0(2)
N13 C14 C15 N3 -0.7(2)
C14 N13 C16 C17 -73.3(3)
C15 N3 C12 N13 0.0(2)
C16 N13 C14 C15 179.26(18)
C18 N4 C21 C20 -0.4(2)
C18 N19 C20 C21 -0.6(2)
C18 N19 C22 C23 -88.3(3)
N19 C20 C21 N4 0.6(2)
C20 N19 C22 C23 89.6(3)
C21 N4 C18 N19 0.0(2)
C22 N19 C20 C21 -178.82(19)
C24 N5 C27 C26 0.1(2)
C24 N25 C26 C27 0.5(2)
C24 N25 C28 C29 117.5(2)
N25 C26 C27 N5 -0.3(2)
C26 N25 C28 C29 -60.7(3)
C27 N5 C24 N25 0.2(2)
C28 N25 C26 C27 178.97(18)
C30 N6 C33 C32 0.5(2)
C30 N31 C32 C33 0.2(2)
C30 N31 C34 C35 -126.5(2)
N31 C32 C33 N6 -0.4(2)
C32 N31 C34 C35 56.7(3)
C33 N6 C30 N31 -0.4(2)
C34 N31 C32 C33 177.47(19)
C36 N7 C39 C38 -0.2(2)
C36 N37 C38 C39 0.1(2)
C36 N37 C40 C41 105.3(2)
N37 C38 C39 N7 0.0(2)
C38 N37 C40 C41 -68.8(3)
C39 N7 C36 N37 0.2(2)
C40 N37 C38 C39 175.11(18)
C42 N8 C45 C44 -0.2(2)
C42 N43 C44 C45 -0.2(2)
C42 N43 C46 C47 -69.4(2)
N43 C44 C45 N8 0.3(2)
C44 N43 C46 C47 111.2(2)
C45 N8 C42 N43 0.1(2)
C46 N43 C44 C45 179.20(17)
Co2 N9 C48 N49 -177.35(12)
Co2 N9 C51 C50 177.45(13)
Co2 N10 C54 N55 176.70(12)
Co2 N10 C57 C56 -176.39(13)
Co2 N11 C60 N61 -173.55(12)
Co2 N11 C63 C62 173.56(13)
N9 C48 N49 C50 -0.1(2)
N9 C48 N49 C52 177.10(17)
N10 C54 N55 C56 -0.3(2)
N10 C54 N55 C58 -179.04(17)
N11 C60 N61 C62 0.0(2)
N11 C60 N61 C64 -178.52(17)
C48 N9 C51 C50 -0.3(2)
C48 N49 C50 C51 -0.1(2)
C48 N49 C52 C53 -104.0(2)
N49 C50 C51 N9 0.2(2)
C50 N49 C52 C53 72.7(3)
C51 N9 C48 N49 0.2(2)
C52 N49 C50 C51 -177.27(18)
C54 N10 C57 C56 0.6(2)
C54 N55 C56 C57 0.7(2)
C54 N55 C58 C59 108.7(2)
N55 C56 C57 N10 -0.8(2)
C56 N55 C58 C59 -69.7(3)
C57 N10 C54 N55 -0.1(2)
C58 N55 C56 C57 179.38(18)
C60 N11 C63 C62 -0.2(2)
C60 N61 C62 C63 -0.1(2)
C60 N61 C64 C65 -67.3(3)
N61 C62 C63 N11 0.2(2)
C62 N61 C64 C65 114.4(3)
C63 N11 C60 N61 0.1(2)
C64 N61 C62 C63 178.36(18)
